data_7247447
loop_
_publ_author_name
'Dubey, Ritesh'
'Singh, Sandeep'

_publ_section_title
;
 Dichlorosubstitution as a steering tool in hydrogen bonded cocrystals:
 the nature of rigid and flexible coformers in crystal structures
;
_journal_issue 40
_journal_name_full CrystEngComm
_journal_page_first 5697
_journal_page_last 5705
_journal_paper_doi 10.1039/D3CE00672G
_journal_volume 25
_journal_year 2023
_chemical_formula_sum 'C22 H16 Cl4 N2 O2'
_chemical_formula_weight 482.17
_space_group_crystal_system monoclinic
_space_group_IT_number 14
_space_group_name_Hall '-P 2yn'
_space_group_name_H-M_alt 'P 1 21/n 1'
_atom_sites_solution_hydrogens geom
_audit_creation_method SHELXL-2018/3
_audit_update_record
;
2023-06-27 deposited with the CCDC.	2023-08-28 downloaded from the CCDC.
;
_cell_angle_alpha 90
_cell_angle_beta 104.972(7)
_cell_angle_gamma 90
_cell_formula_units_Z 2
_cell_length_a 10.3339(14)
_cell_length_b 7.2993(10)
_cell_length_c 14.5440(19)
_cell_measurement_reflns_used 9438
_cell_measurement_temperature 150(2)
_cell_measurement_theta_max 27.6
_cell_measurement_theta_min 3.1
_cell_volume 1059.8(2)
_computing_structure_refinement 'SHELXL-2018/3 (Sheldrick, 2018)'
_diffrn_ambient_temperature 150(2)
_diffrn_measured_fraction_theta_full 0.998
_diffrn_measured_fraction_theta_max 0.998
_diffrn_measurement_device_type 'Rigaku Mercury375R (2x2 bin mode)'
_diffrn_radiation_type MoK\a
_diffrn_radiation_wavelength 0.71073
_diffrn_reflns_av_R_equivalents 0.0254
_diffrn_reflns_av_unetI/netI 0.0194
_diffrn_reflns_Laue_measured_fraction_full 0.998
_diffrn_reflns_Laue_measured_fraction_max 0.998
_diffrn_reflns_limit_h_max 13
_diffrn_reflns_limit_h_min -13
_diffrn_reflns_limit_k_max 9
_diffrn_reflns_limit_k_min -9
_diffrn_reflns_limit_l_max 18
_diffrn_reflns_limit_l_min -18
_diffrn_reflns_number 10358
_diffrn_reflns_point_group_measured_fraction_full 0.998
_diffrn_reflns_point_group_measured_fraction_max 0.998
_diffrn_reflns_theta_full 25.242
_diffrn_reflns_theta_max 27.484
_diffrn_reflns_theta_min 3.145
_exptl_absorpt_coefficient_mu 0.581
_exptl_crystal_density_diffrn 1.511
_exptl_crystal_description Plate
_exptl_crystal_F_000 492
_exptl_crystal_size_max 0.200
_exptl_crystal_size_mid 0.200
_exptl_crystal_size_min 0.100
_refine_diff_density_max 0.275
_refine_diff_density_min -0.338
_refine_diff_density_rms 0.057
_refine_ls_extinction_method none
_refine_ls_goodness_of_fit_ref 1.050
_refine_ls_hydrogen_treatment mixed
_refine_ls_matrix_type full
_refine_ls_number_parameters 138
_refine_ls_number_reflns 2436
_refine_ls_number_restraints 183
_refine_ls_restrained_S_all 1.012
_refine_ls_R_factor_all 0.0407
_refine_ls_R_factor_gt 0.0343
_refine_ls_shift/su_max 0.001
_refine_ls_shift/su_mean 0.000
_refine_ls_structure_factor_coef Fsqd
_refine_ls_weighting_details 'w=1/[\s^2^(Fo^2^)+(0.0411P)^2^+0.4455P] where P=(Fo^2^+2Fc^2^)/3'
_refine_ls_weighting_scheme calc
_refine_ls_wR_factor_gt 0.0840
_refine_ls_wR_factor_ref 0.0875
_reflns_Friedel_coverage 0.000
_reflns_number_gt 2119
_reflns_number_total 2436
_reflns_threshold_expression 'I > 2\s(I)'
_cod_data_source_file d3ce00672g1.cif
_cod_data_source_block datam_CCDC5
_cod_depositor_comments 'Adding full bibliography for 7247442--7247454.cif.'
_cod_original_sg_symbol_H-M 'P 21/n'
_cod_database_code 7247447
_shelx_shelxl_version_number 2018/3
_shelx_space_group_comment
;
The symmetry employed for this shelxl refinement is uniquely defined
by the following loop, which should always be used as a source of
symmetry information in preference to the above space-group names.
They are only intended as comments.
;
_shelx_estimated_absorpt_t_min 0.893
_shelx_estimated_absorpt_t_max 0.944

loop_
_space_group_symop_operation_xyz
'x, y, z'
'-x+1/2, y+1/2, -z+1/2'
'-x, -y, -z'
'x-1/2, -y-1/2, z-1/2'

loop_
_atom_site_label
_atom_site_type_symbol
_atom_site_fract_x
_atom_site_fract_y
_atom_site_fract_z
_atom_site_U_iso_or_equiv
_atom_site_adp_type
_atom_site_occupancy
_atom_site_site_symmetry_order
_atom_site_calc_flag
_atom_site_refinement_flags_posn
_atom_site_refinement_flags_adp
_atom_site_refinement_flags_occupancy
_atom_site_disorder_assembly
_atom_site_disorder_group
C1 C 0.37540(14) 0.2483(2) 0.16482(10) 0.0247(3) Uani 1 1 d . U . . .
C2 C 0.37778(15) 0.0724(2) 0.20260(10) 0.0268(3) Uani 1 1 d . U . . .
C3 C 0.26855(17) -0.0449(2) 0.17768(12) 0.0345(4) Uani 1 1 d . U . . .
H3 H 0.274047 -0.165058 0.203551 0.041 Uiso 1 1 calc R U . . .
C4 C 0.15209(18) 0.0144(3) 0.11509(13) 0.0400(4) Uani 1 1 d . U . . .
H4 H 0.076784 -0.064877 0.097977 0.048 Uiso 1 1 calc R U . . .
C5 C 0.14439(16) 0.1888(3) 0.07712(12) 0.0362(4) Uani 1 1 d . U . . .
H5 H 0.063756 0.230285 0.034572 0.043 Uiso 1 1 calc R U . . .
C6 C 0.25490(15) 0.3024(2) 0.10154(10) 0.0280(3) Uani 1 1 d . U . . .
C7 C 0.80444(16) 0.2485(2) 0.36033(11) 0.0326(3) Uani 1 1 d . U . . .
H7 H 0.795066 0.126597 0.336660 0.039 Uiso 1 1 calc R U . . .
C8 C 0.92124(15) 0.2942(2) 0.42752(11) 0.0300(3) Uani 1 1 d . U . . .
H8 H 0.989318 0.204944 0.448850 0.036 Uiso 1 1 calc R U . . .
C9 C 0.93842(14) 0.4714(2) 0.46365(10) 0.0243(3) Uani 1 1 d . U . . .
C10 C 0.83389(15) 0.5940(2) 0.42818(11) 0.0308(3) Uani 1 1 d . U . . .
H10 H 0.840575 0.717157 0.449960 0.037 Uiso 1 1 calc R U . . .
C11 C 0.72046(16) 0.5357(2) 0.36124(12) 0.0330(3) Uani 1 1 d . U . . .
H11 H 0.650340 0.621494 0.338558 0.040 Uiso 1 1 calc R U . . .
N1 N 0.70430(13) 0.36539(19) 0.32683(9) 0.0310(3) Uani 1 1 d . U . . .
O1 O 0.47814(11) 0.36644(15) 0.18424(8) 0.0318(3) Uani 1 1 d . U . . .
H1 H 0.5351(18) 0.3295(17) 0.2280(15) 0.048 Uiso 1 1 calc R U . . .
Cl1 Cl 0.52075(4) -0.00083(5) 0.28616(3) 0.03656(13) Uani 1 1 d . U . . .
Cl2 Cl 0.24259(4) 0.52284(6) 0.05569(3) 0.03937(13) Uani 1 1 d . U . . .

loop_
_atom_site_aniso_label
_atom_site_aniso_U_11
_atom_site_aniso_U_22
_atom_site_aniso_U_33
_atom_site_aniso_U_23
_atom_site_aniso_U_13
_atom_site_aniso_U_12
C1 0.0244(7) 0.0272(7) 0.0233(7) -0.0062(6) 0.0075(6) -0.0039(6)
C2 0.0279(7) 0.0304(7) 0.0232(7) -0.0039(6) 0.0089(6) -0.0041(6)
C3 0.0422(9) 0.0338(8) 0.0300(8) -0.0068(7) 0.0139(7) -0.0144(7)
C4 0.0365(9) 0.0478(10) 0.0359(9) -0.0135(8) 0.0094(7) -0.0219(8)
C5 0.0274(8) 0.0479(10) 0.0308(8) -0.0114(7) 0.0027(6) -0.0066(7)
C6 0.0275(7) 0.0305(7) 0.0253(7) -0.0054(6) 0.0058(6) -0.0018(6)
C7 0.0335(8) 0.0304(8) 0.0301(8) -0.0045(6) 0.0015(6) -0.0056(6)
C8 0.0278(7) 0.0287(7) 0.0301(8) -0.0014(6) 0.0013(6) -0.0011(6)
C9 0.0240(7) 0.0301(7) 0.0185(6) -0.0007(6) 0.0050(6) -0.0042(6)
C10 0.0287(8) 0.0299(8) 0.0304(8) -0.0043(6) 0.0019(6) -0.0007(6)
C11 0.0268(8) 0.0343(8) 0.0342(8) -0.0003(7) 0.0011(6) 0.0013(6)
N1 0.0272(6) 0.0359(7) 0.0264(6) -0.0010(5) 0.0005(5) -0.0059(5)
O1 0.0255(5) 0.0283(6) 0.0369(6) 0.0024(5) -0.0007(4) -0.0070(4)
Cl1 0.0349(2) 0.0334(2) 0.0393(2) 0.00810(16) 0.00571(17) -0.00164(16)
Cl2 0.0379(2) 0.0344(2) 0.0403(2) 0.00171(17) 0.00017(18) 0.00351(16)

loop_
_atom_type_symbol
_atom_type_description
_atom_type_scat_dispersion_real
_atom_type_scat_dispersion_imag
_atom_type_scat_source
C C 0.0033 0.0016 'International Tables Vol C Tables 4.2.6.8 and 6.1.1.4'
H H 0.0000 0.0000 'International Tables Vol C Tables 4.2.6.8 and 6.1.1.4'
N N 0.0061 0.0033 'International Tables Vol C Tables 4.2.6.8 and 6.1.1.4'
O O 0.0106 0.0060 'International Tables Vol C Tables 4.2.6.8 and 6.1.1.4'
Cl Cl 0.1484 0.1585 'International Tables Vol C Tables 4.2.6.8 and 6.1.1.4'

loop_
_geom_angle_atom_site_label_1
_geom_angle_atom_site_label_2
_geom_angle_atom_site_label_3
_geom_angle
_geom_angle_site_symmetry_1
_geom_angle_site_symmetry_3
_geom_angle_publ_flag
O1 C1 C2 125.25(13) . . ?
O1 C1 C6 118.61(13) . . ?
C2 C1 C6 116.14(13) . . ?
C3 C2 C1 122.33(15) . . ?
C3 C2 Cl1 118.69(13) . . ?
C1 C2 Cl1 118.96(11) . . ?
C4 C3 C2 119.40(16) . . ?
C4 C3 H3 120.3 . . ?
C2 C3 H3 120.3 . . ?
C3 C4 C5 120.27(15) . . ?
C3 C4 H4 119.9 . . ?
C5 C4 H4 119.9 . . ?
C6 C5 C4 119.46(16) . . ?
C6 C5 H5 120.3 . . ?
C4 C5 H5 120.3 . . ?
C5 C6 C1 122.39(15) . . ?
C5 C6 Cl2 118.98(13) . . ?
C1 C6 Cl2 118.59(11) . . ?
N1 C7 C8 123.89(15) . . ?
N1 C7 H7 118.1 . . ?
C8 C7 H7 118.1 . . ?
C7 C8 C9 119.61(15) . . ?
C7 C8 H8 120.2 . . ?
C9 C8 H8 120.2 . . ?
C8 C9 C10 116.48(13) . . ?
C8 C9 C9 122.10(17) . 3_766 ?
C10 C9 C9 121.41(17) . 3_766 ?
C11 C10 C9 119.85(15) . . ?
C11 C10 H10 120.1 . . ?
C9 C10 H10 120.1 . . ?
N1 C11 C10 123.48(15) . . ?
N1 C11 H11 118.3 . . ?
C10 C11 H11 118.3 . . ?
C7 N1 C11 116.69(13) . . ?
C1 O1 H1 109.5 . . ?

loop_
_geom_bond_atom_site_label_1
_geom_bond_atom_site_label_2
_geom_bond_distance
_geom_bond_site_symmetry_2
_geom_bond_publ_flag
C1 O1 1.3399(16) . ?
C1 C2 1.395(2) . ?
C1 C6 1.400(2) . ?
C2 C3 1.388(2) . ?
C2 Cl1 1.7371(16) . ?
C3 C4 1.378(3) . ?
C3 H3 0.9500 . ?
C4 C5 1.382(3) . ?
C4 H4 0.9500 . ?
C5 C6 1.381(2) . ?
C5 H5 0.9500 . ?
C6 Cl2 1.7339(16) . ?
C7 N1 1.333(2) . ?
C7 C8 1.383(2) . ?
C7 H7 0.9500 . ?
C8 C9 1.390(2) . ?
C8 H8 0.9500 . ?
C9 C10 1.395(2) . ?
C9 C9 1.489(3) 3_766 ?
C10 C11 1.383(2) . ?
C10 H10 0.9500 . ?
C11 N1 1.334(2) . ?
C11 H11 0.9500 . ?
O1 H1 0.79(2) . ?

loop_
_geom_torsion_atom_site_label_1
_geom_torsion_atom_site_label_2
_geom_torsion_atom_site_label_3
_geom_torsion_atom_site_label_4
_geom_torsion
_geom_torsion_site_symmetry_1
_geom_torsion_site_symmetry_2
_geom_torsion_site_symmetry_3
_geom_torsion_site_symmetry_4
_geom_torsion_publ_flag
O1 C1 C2 C3 -178.42(14) . . . . ?
C6 C1 C2 C3 1.4(2) . . . . ?
O1 C1 C2 Cl1 3.3(2) . . . . ?
C6 C1 C2 Cl1 -176.84(11) . . . . ?
C1 C2 C3 C4 -1.5(2) . . . . ?
Cl1 C2 C3 C4 176.80(13) . . . . ?
C2 C3 C4 C5 0.3(3) . . . . ?
C3 C4 C5 C6 0.8(3) . . . . ?
C4 C5 C6 C1 -0.8(2) . . . . ?
C4 C5 C6 Cl2 -178.42(13) . . . . ?
O1 C1 C6 C5 179.57(14) . . . . ?
C2 C1 C6 C5 -0.3(2) . . . . ?
O1 C1 C6 Cl2 -2.79(19) . . . . ?
C2 C1 C6 Cl2 177.35(11) . . . . ?
N1 C7 C8 C9 -0.1(3) . . . . ?
C7 C8 C9 C10 -0.3(2) . . . . ?
C7 C8 C9 C9 179.73(17) . . . 3_766 ?
C8 C9 C10 C11 0.5(2) . . . . ?
C9 C9 C10 C11 -179.47(17) 3_766 . . . ?
C9 C10 C11 N1 -0.5(3) . . . . ?
C8 C7 N1 C11 0.1(2) . . . . ?
C10 C11 N1 C7 0.1(2) . . . . ?
